data_4502515
loop_
_publ_author_name
'Bai, Hong-Ye'
'Ma, Jian-Fang'
'Yang, Jin'
'Liu, Ying-Ying'
Hua-Wu,
'Ma, Ji-Cheng'

_publ_section_title
;
 Effect of Anions on the Self-Assembly of Cd(II)-Containing Coordination
 Polymers Based on a Novel Flexible Tetrakis(imidazole) Ligand
;
_journal_issue 2
_journal_name_full 'Crystal Growth &amp; Design'
_journal_page_first 995
_journal_paper_doi 10.1021/cg901332m
_journal_volume 10
_journal_year 2010
_chemical_formula_moiety 'C12.50 H12 Cd N4 O4'
_chemical_formula_sum 'C12.5 H12 Cd N4 O4'
_chemical_formula_weight 394.66
_chemical_name_systematic
;
 ?
;
_space_group_IT_number 64
_symmetry_cell_setting orthorhombic
_symmetry_space_group_name_Hall '-C 2ac 2'
_symmetry_space_group_name_H-M 'C m c a'
_atom_sites_solution_hydrogens geom
_atom_sites_solution_primary direct
_atom_sites_solution_secondary difmap
_audit_creation_method SHELXL-97
_cell_angle_alpha 90.00
_cell_angle_beta 90.00
_cell_angle_gamma 90.00
_cell_formula_units_Z 8
_cell_length_a 12.7255(4)
_cell_length_b 16.5613(6)
_cell_length_c 14.1515(6)
_cell_measurement_reflns_used 1885
_cell_measurement_temperature 293(2)
_cell_measurement_theta_max 29.1
_cell_measurement_theta_min 4.3
_cell_volume 2982.44(19)
_computing_cell_refinement CrysAlis
_computing_data_collection 'CrysAlis (Oxford Diffraction, 2006)'
_computing_data_reduction CrysAlis
_computing_structure_refinement 'SHELXL-97 (Sheldrick, 1997)'
_computing_structure_solution 'SHELXS-97 (Sheldrick, 1997)'
_diffrn_ambient_temperature 293(2)
_diffrn_detector_area_resol_mean 10.0
_diffrn_measured_fraction_theta_full 0.980
_diffrn_measured_fraction_theta_max 0.896
_diffrn_measurement_device_type 'Oxford Diffraction Gemini R Ultra'
_diffrn_measurement_method '\w scan'
_diffrn_radiation_monochromator graphite
_diffrn_radiation_source 'fine-focus sealed tube'
_diffrn_radiation_type MoK\a
_diffrn_radiation_wavelength 0.71073
_diffrn_reflns_av_R_equivalents 0.0442
_diffrn_reflns_av_sigmaI/netI 0.0459
_diffrn_reflns_limit_h_max 17
_diffrn_reflns_limit_h_min -16
_diffrn_reflns_limit_k_max 18
_diffrn_reflns_limit_k_min -22
_diffrn_reflns_limit_l_max 14
_diffrn_reflns_limit_l_min -19
_diffrn_reflns_number 6857
_diffrn_reflns_theta_full 25.00
_diffrn_reflns_theta_max 29.13
_diffrn_reflns_theta_min 4.31
_exptl_absorpt_coefficient_mu 1.486
_exptl_absorpt_correction_T_max 0.825
_exptl_absorpt_correction_T_min 0.756
_exptl_absorpt_correction_type multi-scan
_exptl_absorpt_process_details
;
CrysAlis (Oxford Diffraction, 2006)
;
_exptl_crystal_colour colorless
_exptl_crystal_density_diffrn 1.758
_exptl_crystal_density_method 'not measured'
_exptl_crystal_description block
_exptl_crystal_F_000 1560
_exptl_crystal_size_max 0.19
_exptl_crystal_size_mid 0.18
_exptl_crystal_size_min 0.12
_refine_diff_density_max 1.667
_refine_diff_density_min -1.189
_refine_diff_density_rms 0.187
_refine_ls_extinction_method none
_refine_ls_goodness_of_fit_ref 1.079
_refine_ls_hydrogen_treatment constr
_refine_ls_matrix_type full
_refine_ls_number_parameters 149
_refine_ls_number_reflns 1885
_refine_ls_number_restraints 53
_refine_ls_restrained_S_all 1.071
_refine_ls_R_factor_all 0.0884
_refine_ls_R_factor_gt 0.0670
_refine_ls_shift/su_max 0.000
_refine_ls_shift/su_mean 0.000
_refine_ls_structure_factor_coef Fsqd
_refine_ls_weighting_details 'calc w=1/[\s^2^(Fo^2^)+(0.1174P)^2^+10.1798P] where P=(Fo^2^+2Fc^2^)/3'
_refine_ls_weighting_scheme calc
_refine_ls_wR_factor_gt 0.1862
_refine_ls_wR_factor_ref 0.1949
_reflns_number_gt 1366
_reflns_number_total 1885
_reflns_threshold_expression >2sigma(I)
_cod_data_source_file cg901332m_si_002.cif
_cod_data_source_block Compound-4
_cod_original_sg_symbol_Hall '-C 2bc 2 '
_cod_original_formula_sum 'C12.50 H12 Cd N4 O4'
_cod_database_code 4502515

loop_
_symmetry_equiv_pos_as_xyz
'x, y, z'
'-x, -y+1/2, z+1/2'
'x, -y, -z'
'-x+1/2, y, -z+1/2'
'x+1/2, y+1/2, z'
'-x+1/2, -y+1, z+1/2'
'x+1/2, -y+1/2, -z'
'-x+1, y+1/2, -z+1/2'
'-x, -y, -z'
'x, y-1/2, -z-1/2'
'-x, y, z'
'x-1/2, -y, z-1/2'
'-x+1/2, -y+1/2, -z'
'x+1/2, y, -z-1/2'
'-x+1/2, y+1/2, z'
'x, -y+1/2, z-1/2'

loop_
_atom_site_label
_atom_site_type_symbol
_atom_site_fract_x
_atom_site_fract_y
_atom_site_fract_z
_atom_site_U_iso_or_equiv
_atom_site_adp_type
_atom_site_occupancy
_atom_site_symmetry_multiplicity
_atom_site_calc_flag
_atom_site_refinement_flags
Cd1 Cd 0.5000 0.09717(4) 0.09238(5) 0.0371(3) Uani 1 2 d S
C1 C 0.5000 0.2371(11) 0.1949(17) 0.105(4) Uani 1 2 d S
C2 C 0.5000 0.3190(11) 0.2318(14) 0.105(4) Uani 1 2 d SD
H2 H 0.5000 0.3588 0.1855 0.126 Uiso 1 2 calc SR
C3 C 0.5000 0.4252(8) 0.3524(9) 0.057(2) Uani 1 2 d S
C4 C 0.5000 0.3463(12) 0.3164(13) 0.101(5) Uani 1 2 d SDU
H4 H 0.5000 0.3064 0.3626 0.122 Uiso 1 2 calc SR
C5 C 0.2531(15) 0.1324(15) 0.1484(14) 0.076(6) Uani 0.50 1 d P
C5' C 0.2649(12) 0.1695(10) 0.040(2) 0.075(6) Uani 0.50 1 d P
C6 C 0.1538(12) 0.1259(11) 0.1199(13) 0.067(3) Uani 0.60 1 d P
C6' C 0.1614(15) 0.1507(12) 0.0383(14) 0.049(4) Uani 0.40 1 d PU
C7 C 0.2626(11) 0.0901(8) 0.0068(11) 0.029(3) Uani 0.40 1 d P
C7' C 0.2556(11) 0.0442(12) 0.0968(11) 0.069(4) Uani 0.60 1 d P
C8 C 0.0712(13) 0.0733(12) -0.0321(15) 0.067(3) Uani 0.50 1 d P
C8' C 0.0681(9) 0.0206(8) 0.0865(7) 0.043(3) Uani 0.50 1 d PDU
C9 C 0.0000 0.0000 0.0000 0.036(3) Uani 1 4 d SDU
O1 O 0.5000 0.1729(5) 0.2330(6) 0.0685(17) Uani 1 2 d S
O2 O 0.5000 0.2438(6) 0.1058(6) 0.0685(17) Uani 1 2 d S
O3' O 0.532(2) 0.4110(16) 0.433(2) 0.065(7) Uani 0.25 1 d PU
O3 O 0.5000 0.4443(13) 0.4360(13) 0.060(5) Uani 0.50 2 d SPU
O4 O 0.5000 0.4874(11) 0.3005(12) 0.057(2) Uani 0.50 2 d SPU
O4' O 0.5557(16) 0.4887(13) 0.3118(14) 0.046(4) Uani 0.25 1 d PU
N1 N 0.3228(5) 0.1080(4) 0.0790(5) 0.0533(17) Uani 1 1 d .
N2 N 0.1558(6) 0.0804(5) 0.0530(9) 0.103(4) Uani 1 1 d D

loop_
_atom_site_aniso_label
_atom_site_aniso_U_11
_atom_site_aniso_U_22
_atom_site_aniso_U_33
_atom_site_aniso_U_23
_atom_site_aniso_U_13
_atom_site_aniso_U_12
Cd1 0.0284(4) 0.0349(4) 0.0480(5) -0.0060(3) 0.000 0.000
C1 0.125(10) 0.067(7) 0.123(11) -0.043(7) 0.000 0.000
C2 0.125(10) 0.067(7) 0.123(11) -0.043(7) 0.000 0.000
C3 0.058(2) 0.056(2) 0.057(2) 0.0002(10) 0.000 0.000
C4 0.102(6) 0.101(6) 0.101(6) -0.0001(10) 0.000 0.000
C5 0.051(9) 0.119(15) 0.058(10) -0.042(12) 0.013(8) -0.024(11)
C5' 0.031(8) 0.045(9) 0.15(2) 0.011(11) -0.006(10) -0.004(7)
C6 0.040(5) 0.070(7) 0.089(8) -0.027(7) 0.010(6) -0.009(5)
C6' 0.049(4) 0.049(4) 0.049(4) 0.0000(10) 0.0000(10) -0.0001(10)
C7 0.025(6) 0.026(7) 0.037(7) -0.008(6) 0.002(6) -0.002(6)
C7' 0.031(6) 0.092(12) 0.086(11) 0.004(9) -0.012(6) -0.009(7)
C8 0.040(5) 0.070(7) 0.089(8) -0.027(7) 0.010(6) -0.009(5)
C8' 0.043(3) 0.043(3) 0.043(3) 0.0003(10) -0.0002(10) 0.0001(10)
C9 0.035(3) 0.036(3) 0.036(3) 0.0001(10) 0.000 0.000
O1 0.094(5) 0.048(3) 0.064(4) 0.003(3) 0.000 0.000
O2 0.094(5) 0.048(3) 0.064(4) 0.003(3) 0.000 0.000
O3' 0.065(7) 0.065(7) 0.065(7) -0.0001(10) -0.0001(10) 0.0006(10)
O3 0.060(5) 0.060(5) 0.060(5) 0.0000(10) 0.000 0.000
O4 0.058(2) 0.056(2) 0.057(2) 0.0002(10) 0.000 0.000
O4' 0.046(4) 0.046(4) 0.047(4) 0.0005(10) -0.0003(10) 0.0000(10)
N1 0.029(3) 0.054(4) 0.077(5) -0.014(3) -0.003(3) -0.007(3)
N2 0.028(3) 0.087(6) 0.193(10) -0.090(7) -0.018(5) 0.007(4)

loop_
_atom_type_symbol
_atom_type_description
_atom_type_scat_dispersion_real
_atom_type_scat_dispersion_imag
_atom_type_scat_source
C C 0.0033 0.0016 'International Tables Vol C Tables 4.2.6.8 and 6.1.1.4'
H H 0.0000 0.0000 'International Tables Vol C Tables 4.2.6.8 and 6.1.1.4'
O O 0.0106 0.0060 'International Tables Vol C Tables 4.2.6.8 and 6.1.1.4'
Cd Cd -0.8075 1.2024 'International Tables Vol C Tables 4.2.6.8 and 6.1.1.4'
N N 0.0061 0.0033 'International Tables Vol C Tables 4.2.6.8 and 6.1.1.4'

loop_
_geom_angle_atom_site_label_1
_geom_angle_atom_site_label_2
_geom_angle_atom_site_label_3
_geom_angle
_geom_angle_site_symmetry_1
_geom_angle_site_symmetry_3
N1 Cd1 N1 166.8(4) . 11_655
N1 Cd1 O3' 75.4(7) . 2_654
N1 Cd1 O3' 95.6(7) 11_655 2_654
N1 Cd1 O3' 95.6(7) . 16
N1 Cd1 O3' 75.4(7) 11_655 16
O3' Cd1 O3' 20.3(14) 2_654 16
N1 Cd1 O3 86.76(18) . 2_654
N1 Cd1 O3 86.76(18) 11_655 2_654
O3' Cd1 O3 17.1(7) 2_654 2_654
O3' Cd1 O3 17.1(7) 16 2_654
N1 Cd1 O1 91.64(17) . .
N1 Cd1 O1 91.64(17) 11_655 .
O3' Cd1 O1 149.6(7) 2_654 .
O3' Cd1 O1 149.6(7) 16 .
O3 Cd1 O1 165.0(6) 2_654 .
N1 Cd1 O4' 79.0(5) . 8_545
N1 Cd1 O4' 114.0(5) 11_655 8_545
O3' Cd1 O4' 117.8(8) 2_654 8_545
O3' Cd1 O4' 125.0(9) 16 8_545
O3 Cd1 O4' 108.9(7) 2_654 8_545
O1 Cd1 O4' 85.4(5) . 8_545
N1 Cd1 O4' 114.0(5) . 10_556
N1 Cd1 O4' 79.0(5) 11_655 10_556
O3' Cd1 O4' 125.0(9) 2_654 10_556
O3' Cd1 O4' 117.8(8) 16 10_556
O3 Cd1 O4' 108.9(7) 2_654 10_556
O1 Cd1 O4' 85.4(5) . 10_556
O4' Cd1 O4' 34.9(10) 8_545 10_556
N1 Cd1 O4 96.56(19) . 10_556
N1 Cd1 O4 96.56(19) 11_655 10_556
O3' Cd1 O4 125.7(8) 2_654 10_556
O3' Cd1 O4 125.7(8) 16 10_556
O3 Cd1 O4 112.6(7) 2_654 10_556
O1 Cd1 O4 82.4(5) . 10_556
O4' Cd1 O4 17.7(5) 8_545 10_556
O4' Cd1 O4 17.7(5) 10_556 10_556
N1 Cd1 O2 85.86(17) . .
N1 Cd1 O2 85.86(17) 11_655 .
O3' Cd1 O2 97.8(7) 2_654 .
O3' Cd1 O2 97.8(7) 16 .
O3 Cd1 O2 111.7(6) 2_654 .
O1 Cd1 O2 53.3(3) . .
O4' Cd1 O2 135.6(5) 8_545 .
O4' Cd1 O2 135.6(5) 10_556 .
O4 Cd1 O2 135.7(5) 10_556 .
N1 Cd1 O3 93.72(17) . 10_556
N1 Cd1 O3 93.72(17) 11_655 10_556
O3' Cd1 O3 77.8(8) 2_654 10_556
O3' Cd1 O3 77.8(8) 16 10_556
O3 Cd1 O3 63.8(8) 2_654 10_556
O1 Cd1 O3 131.2(5) . 10_556
O4' Cd1 O3 48.5(6) 8_545 10_556
O4' Cd1 O3 48.5(6) 10_556 10_556
O4 Cd1 O3 48.8(6) 10_556 10_556
O2 Cd1 O3 175.5(5) . 10_556
N1 Cd1 C1 88.71(18) . .
N1 Cd1 C1 88.71(18) 11_655 .
O3' Cd1 C1 124.8(9) 2_654 .
O3' Cd1 C1 124.8(9) 16 .
O3 Cd1 C1 139.3(8) 2_654 .
O1 Cd1 C1 25.7(5) . .
O4' Cd1 C1 109.9(7) 8_545 .
O4' Cd1 C1 109.9(7) 10_556 .
O4 Cd1 C1 108.1(7) 10_556 .
O2 Cd1 C1 27.6(6) . .
O3 Cd1 C1 156.9(7) 10_556 .
O1 C1 O2 122.0(14) . .
O1 C1 C2 132(2) . .
O2 C1 C2 106.0(19) . .
O1 C1 Cd1 59.0(8) . .
O2 C1 Cd1 63.0(8) . .
C2 C1 Cd1 169.0(17) . .
C4 C2 C1 132(2) . .
C4 C2 H2 114.1 . .
C1 C2 H2 114.1 . .
O3 C3 O3' 32.4(13) . .
O3 C3 O3' 32.4(13) . 11_655
O3' C3 O3' 38(3) . 11_655
O3 C3 O4 110.5(16) . .
O3' C3 O4 133.8(16) . .
O3' C3 O4 133.8(16) 11_655 .
O3 C3 O4' 101.7(14) . 11_655
O3' C3 O4' 133.8(19) . 11_655
O3' C3 O4' 111.0(15) 11_655 11_655
O4 C3 O4' 31.3(9) . 11_655
O3 C3 O4' 101.7(14) . .
O3' C3 O4' 111.0(15) . .
O3' C3 O4' 133.8(19) 11_655 .
O4 C3 O4' 31.3(9) . .
O4' C3 O4' 61.2(18) 11_655 .
O3 C3 C4 126.2(17) . .
O3' C3 C4 99.1(17) . .
O3' C3 C4 99.1(17) 11_655 .
O4 C3 C4 123.3(15) . .
O4' C3 C4 123.7(13) 11_655 .
O4' C3 C4 123.7(13) . .
C2 C4 C3 132.0(19) . .
C2 C4 H4 114.0 . .
C3 C4 H4 114.0 . .
C6 C5 N1 111.6(14) . .
C6 C5 C7' 79.1(12) . .
N1 C5 C7' 53.7(9) . .
C6 C5 C5' 80.5(15) . .
N1 C5 C5' 52.7(9) . .
C7' C5 C5' 85.2(12) . .
C6 C5 C6' 37.8(11) . .
N1 C5 C6' 82.1(11) . .
C7' C5 C6' 78.2(10) . .
C5' C5 C6' 42.7(10) . .
C6' C5' N1 111.1(15) . .
C6' C5' C7 76.0(14) . .
N1 C5' C7 56.5(9) . .
C6' C5' C5 81.1(15) . .
N1 C5' C5 53.4(12) . .
C7 C5' C5 87.8(15) . .
C6' C5' C6 38.8(12) . .
N1 C5' C6 83.3(12) . .
C7 C5' C6 80.4(11) . .
C5 C5' C6 42.4(10) . .
N2 C6 C6' 58.1(14) . .
N2 C6 C5 105.6(13) . .
C6' C6 C5 100.6(17) . .
N2 C6 C7' 53.7(9) . .
C6' C6 C7' 91.3(13) . .
C5 C6 C7' 57.5(12) . .
N2 C6 C5' 76.3(12) . .
C6' C6 C5' 43.5(12) . .
C5 C6 C5' 57.1(13) . .
C7' C6 C5' 70.7(9) . .
N2 C6' C6 60.1(13) . .
N2 C6' C5' 106.3(16) . .
C6 C6' C5' 97.7(19) . .
N2 C6' C7 60.6(10) . .
C6 C6' C7 96.2(15) . .
C5' C6' C7 53.2(12) . .
N2 C6' C5 75.3(13) . .
C6 C6' C5 41.6(10) . .
C5' C6' C5 56.2(15) . .
C7 C6' C5 70.5(11) . .
N2 C6' C8 54.5(11) . .
C6 C6' C8 102.1(15) . .
C5' C6' C8 136.0(18) . .
C7 C6' C8 85.7(11) . .
C5 C6' C8 129.7(14) . .
N1 C7 C5' 60.8(11) . .
N1 C7 C7' 58.9(9) . .
C5' C7 C7' 101.1(16) . .
N1 C7 N2 102.2(11) . .
C5' C7 N2 88.4(11) . .
C7' C7 N2 61.5(9) . .
N1 C7 C6' 96.0(11) . .
C5' C7 C6' 50.8(10) . .
C7' C7 C6' 91.9(12) . .
N2 C7 C6' 42.9(8) . .
N1 C7' C7 54.2(9) . .
N1 C7' N2 98.0(12) . .
C7 C7' N2 60.3(10) . .
N1 C7' C5 53.8(10) . .
C7 C7' C5 85.8(13) . .
N2 C7' C5 79.4(12) . .
N1 C7' C6 84.7(11) . .
C7 C7' C6 79.9(11) . .
N2 C7' C6 39.5(8) . .
C5 C7' C6 43.4(9) . .
C9 C8 N2 102.9(13) . .
C9 C8 C8' 55.0(7) . 3
N2 C8 C8' 114.2(13) . 3
C9 C8 C8 55.0(7) . 11
N2 C8 C8 131.7(7) . 11
C8' C8 C8 88.7(7) 3 11
C9 C8 C8' 51.6(7) . .
N2 C8 C8' 52.2(8) . .
C8' C8 C8' 88.9(10) 3 .
C8 C8 C8' 88.8(6) 11 .
C9 C8 C6' 133.0(14) . .
N2 C8 C6' 36.6(7) . .
C8' C8 C6' 144.4(13) 3 .
C8 C8 C6' 125.3(7) 11 .
C8' C8 C6' 82.3(10) . .
C9 C8' N2 107.5(7) . .
C9 C8' C8' 55.7(5) . 11
N2 C8' C8' 135.5(6) . 11
C9 C8' C8 57.4(7) . 3
N2 C8' C8 114.5(10) . 3
C8' C8' C8 91.3(7) 11 3
C9 C8' C8 53.7(6) . .
N2 C8' C8 54.8(7) . .
C8' C8' C8 91.2(6) 11 .
C8 C8' C8 91.1(11) 3 .
C8' C9 C8' 68.6(10) 9 3
C8' C9 C8' 180.0(11) 9 .
C8' C9 C8' 111.4(10) 3 .
C8' C9 C8' 111.4(10) 9 11
C8' C9 C8' 180.0(11) 3 11
C8' C9 C8' 68.6(10) . 11
C8' C9 C8 105.3(9) 9 .
C8' C9 C8 67.6(8) 3 .
C8' C9 C8 74.7(9) . .
C8' C9 C8 112.4(8) 11 .
C8' C9 C8 67.6(8) 9 11
C8' C9 C8 105.3(9) 3 11
C8' C9 C8 112.4(8) . 11
C8' C9 C8 74.7(9) 11 11
C8 C9 C8 69.9(14) . 11
C8' C9 C8 112.4(8) 9 3
C8' C9 C8 74.7(9) 3 3
C8' C9 C8 67.6(8) . 3
C8' C9 C8 105.3(9) 11 3
C8 C9 C8 110.1(14) . 3
C8 C9 C8 180.0(13) 11 3
C8' C9 C8 74.7(9) 9 9
C8' C9 C8 112.4(8) 3 9
C8' C9 C8 105.3(9) . 9
C8' C9 C8 67.6(8) 11 9
C8 C9 C8 180(2) . 9
C8 C9 C8 110.1(14) 11 9
C8 C9 C8 69.9(14) 3 9
C1 O1 Cd1 95.3(11) . .
C1 O2 Cd1 89.4(10) . .
O3 O3' O3' 54(2) . 11_655
O3 O3' C3 73(3) . .
O3' O3' C3 70.9(13) 11_655 .
O3 O3' Cd1 83(3) . 2_655
O3' O3' Cd1 79.8(7) 11_655 2_655
C3 O3' Cd1 150(2) . 2_655
O3' O3 O3' 72(5) 11_655 .
O3' O3 C3 75(3) 11_655 .
O3' O3 C3 75(3) . .
O3' O3 Cd1 80(3) 11_655 2_655
O3' O3 Cd1 80(3) . 2_655
C3 O3 Cd1 147.8(16) . 2_655
O3' O3 Cd1 142(3) 11_655 10_566
O3' O3 Cd1 142(3) . 10_566
C3 O3 Cd1 96.0(13) . 10_566
Cd1 O3 Cd1 116.2(8) 2_655 10_566
O4' O4 O4' 154(5) . 11_655
O4' O4 C3 84(2) . .
O4' O4 C3 84(2) 11_655 .
O4' O4 Cd1 81(3) . 10_566
O4' O4 Cd1 81(3) 11_655 10_566
C3 O4 Cd1 104.7(11) . 10_566
O4 O4' C3 65(2) . .
O4 O4' O4' 13(2) . 11_655
C3 O4' O4' 59.4(9) . 11_655
O4 O4' Cd1 82(3) . 10_566
C3 O4' Cd1 100.7(12) . 10_566
O4' O4' Cd1 72.5(5) 11_655 10_566
C7 N1 C5' 62.8(12) . .
C7 N1 C7' 66.9(9) . .
C5' N1 C7' 108.0(11) . .
C7 N1 C5 104.2(11) . .
C5' N1 C5 73.9(16) . .
C7' N1 C5 72.4(12) . .
C7 N1 Cd1 128.9(7) . .
C5' N1 Cd1 128.8(8) . .
C7' N1 Cd1 122.6(8) . .
C5 N1 Cd1 126.9(9) . .
C6' N2 C6 61.7(14) . .
C6' N2 C7 76.5(12) . .
C6 N2 C7 106.8(10) . .
C6' N2 C7' 113.8(13) . .
C6 N2 C7' 86.8(12) . .
C7 N2 C7' 58.2(9) . .
C6' N2 C8' 135.9(12) . .
C6 N2 C8' 98.2(12) . .
C7 N2 C8' 146.8(9) . .
C7' N2 C8' 102.7(11) . .
C6' N2 C8 88.9(14) . .
C6 N2 C8 127.8(12) . .
C7 N2 C8 106.5(12) . .
C7' N2 C8 145.3(11) . .
C8' N2 C8 72.9(9) . .

loop_
_geom_bond_atom_site_label_1
_geom_bond_atom_site_label_2
_geom_bond_distance
_geom_bond_site_symmetry_2
Cd1 N1 2.270(6) .
Cd1 N1 2.270(6) 11_655
Cd1 O3 2.318(19) 2_654
Cd1 O1 2.352(9) .
Cd1 O4 2.367(18) 10_556
Cd1 O2 2.436(10) .
Cd1 O3 2.56(2) 10_556
C1 O1 1.19(2) .
C1 O2 1.27(3) .
C1 C2 1.45(2) .
C2 C4 1.280(16) .
C2 H2 0.9300 .
C3 O3 1.22(2) .
C3 O3' 1.23(3) .
C3 O3' 1.23(3) 11_655
C3 O4 1.26(2) .
C3 O4' 1.39(2) 11_655
C3 O4' 1.39(2) .
C3 C4 1.40(2) .
C4 H4 0.9300 .
C5 C6 1.33(2) .
C5 N1 1.384(19) .
C5 C7' 1.63(3) .
C5 C5' 1.66(4) .
C5' C6' 1.35(2) .
C5' N1 1.371(19) .
C5' C7 1.40(2) .
C6 N2 1.211(19) .
C6 C6' 1.23(3) .
C6' N2 1.19(2) .
C6' C7 1.69(2) .
C7 N1 1.310(16) .
C7 C7' 1.49(2) .
C7 N2 1.517(17) .
C7' N1 1.382(18) .
C7' N2 1.536(18) .
C8 C9 1.581(19) .
C8 N2 1.62(2) .
C8' C9 1.538(10) .
C8' N2 1.565(11) .
C9 C8' 1.538(10) 9
C9 C8' 1.538(10) 3
C9 C8' 1.538(10) 11
C9 C8 1.581(19) 11
C9 C8 1.581(19) 3
C9 C8 1.581(19) 9
O3' O3 0.69(3) .
O3' O3' 0.81(6) 11_655
O3' Cd1 2.29(3) 2_655
O3 O3' 0.69(3) 11_655
O3 Cd1 2.318(19) 2_655
O3 Cd1 2.56(2) 10_566
O4 O4' 0.726(19) .
O4 O4' 0.726(19) 11_655
O4 Cd1 2.367(18) 10_566
O4' O4' 1.42(4) 11_655
O4' Cd1 2.36(2) 10_566

loop_
_geom_torsion_atom_site_label_1
_geom_torsion_atom_site_label_2
_geom_torsion_atom_site_label_3
_geom_torsion_atom_site_label_4
_geom_torsion
_geom_torsion_site_symmetry_1
_geom_torsion_site_symmetry_4
N1 Cd1 C1 O1 96.48(19) . .
N1 Cd1 C1 O1 -96.48(19) 11_655 .
O3' Cd1 C1 O1 167.6(8) 2_654 .
O3' Cd1 C1 O1 -167.6(8) 16 .
O3 Cd1 C1 O1 180.000(1) 2_654 .
O4' Cd1 C1 O1 18.6(5) 8_545 .
O4' Cd1 C1 O1 -18.6(5) 10_556 .
O4 Cd1 C1 O1 0.000(1) 10_556 .
O2 Cd1 C1 O1 180.000(1) . .
O3 Cd1 C1 O1 0.000(2) 10_556 .
N1 Cd1 C1 O2 -83.52(19) . .
N1 Cd1 C1 O2 83.52(19) 11_655 .
O3' Cd1 C1 O2 -12.4(8) 2_654 .
O3' Cd1 C1 O2 12.4(8) 16 .
O3 Cd1 C1 O2 0.000(1) 2_654 .
O1 Cd1 C1 O2 180.000(2) . .
O4' Cd1 C1 O2 -161.4(5) 8_545 .
O4' Cd1 C1 O2 161.4(5) 10_556 .
O4 Cd1 C1 O2 180.0 10_556 .
O3 Cd1 C1 O2 180.000(3) 10_556 .
N1 Cd1 C1 C2 -83.52(19) . .
N1 Cd1 C1 C2 83.52(19) 11_655 .
O3' Cd1 C1 C2 -12.4(8) 2_654 .
O3' Cd1 C1 C2 12.4(8) 16 .
O3 Cd1 C1 C2 0.000(14) 2_654 .
O1 Cd1 C1 C2 180.000(13) . .
O4' Cd1 C1 C2 -161.4(5) 8_545 .
O4' Cd1 C1 C2 161.4(5) 10_556 .
O4 Cd1 C1 C2 180.000(13) 10_556 .
O2 Cd1 C1 C2 0.000(13) . .
O3 Cd1 C1 C2 180.000(13) 10_556 .
O1 C1 C2 C4 0.000(5) . .
O2 C1 C2 C4 180.000(4) . .
Cd1 C1 C2 C4 180.000(13) . .
C1 C2 C4 C3 180.000(3) . .
O3 C3 C4 C2 180.000(4) . .
O3' C3 C4 C2 -160.6(13) . .
O3' C3 C4 C2 160.6(13) 11_655 .
O4 C3 C4 C2 0.000(7) . .
O4' C3 C4 C2 37.7(12) 11_655 .
O4' C3 C4 C2 -37.7(12) . .
C6 C5 C5' C6' -1.9(15) . .
N1 C5 C5' C6' 124.8(15) . .
C7' C5 C5' C6' 77.8(13) . .
C6 C5 C5' N1 -126.7(15) . .
C7' C5 C5' N1 -47.0(9) . .
C6' C5 C5' N1 -124.8(15) . .
C6 C5 C5' C7 -78.1(14) . .
N1 C5 C5' C7 48.6(10) . .
C7' C5 C5' C7 1.7(12) . .
C6' C5 C5' C7 -76.2(14) . .
N1 C5 C5' C6 126.7(15) . .
C7' C5 C5' C6 79.7(12) . .
C6' C5 C5' C6 1.9(15) . .
N1 C5 C6 N2 18(3) . .
C7' C5 C6 N2 -25.1(17) . .
C5' C5 C6 N2 61.7(18) . .
C6' C5 C6 N2 59.6(16) . .
N1 C5 C6 C6' -41(2) . .
C7' C5 C6 C6' -84.8(16) . .
C5' C5 C6 C6' 2.1(17) . .
N1 C5 C6 C7' 43.6(14) . .
C5' C5 C6 C7' 86.9(12) . .
C6' C5 C6 C7' 84.8(16) . .
N1 C5 C6 C5' -43.3(14) . .
C7' C5 C6 C5' -86.9(12) . .
C6' C5 C6 C5' -2.1(17) . .
C6' C5' C6 N2 57.9(17) . .
N1 C5' C6 N2 -78.7(14) . .
C7 C5' C6 N2 -21.7(13) . .
C5 C5' C6 N2 -119.1(18) . .
N1 C5' C6 C6' -137(2) . .
C7 C5' C6 C6' -80(2) . .
C5 C5' C6 C6' -177(2) . .
C6' C5' C6 C5 177(2) . .
N1 C5' C6 C5 40.4(14) . .
C7 C5' C6 C5 97.4(17) . .
C6' C5' C6 C7' 113.8(18) . .
N1 C5' C6 C7' -22.8(9) . .
C7 C5' C6 C7' 34.2(10) . .
C5 C5' C6 C7' -63.2(14) . .
C5 C6 C6' N2 101.9(16) . .
C7' C6 C6' N2 44.7(9) . .
C5' C6 C6' N2 104.4(16) . .
N2 C6 C6' C5' -104.4(16) . .
C5 C6 C6' C5' -3(2) . .
C7' C6 C6' C5' -59.7(15) . .
N2 C6 C6' C7 -50.8(9) . .
C5 C6 C6' C7 51.1(17) . .
C7' C6 C6' C7 -6.1(12) . .
C5' C6 C6' C7 53.6(12) . .
N2 C6 C6' C5 -101.9(16) . .
C7' C6 C6' C5 -57.2(13) . .
C5' C6 C6' C5 3(2) . .
N2 C6 C6' C8 36.1(9) . .
C5 C6 C6' C8 138.0(15) . .
C7' C6 C6' C8 80.8(12) . .
C5' C6 C6' C8 140.5(19) . .
N1 C5' C6' N2 -14(3) . .
C7 C5' C6' N2 31.0(19) . .
C5 C5' C6' N2 -59.0(18) . .
C6 C5' C6' N2 -61.1(16) . .
N1 C5' C6' C6 47(2) . .
C7 C5' C6' C6 92.0(17) . .
C5 C5' C6' C6 2.0(16) . .
N1 C5' C6' C7 -45.0(13) . .
C5 C5' C6' C7 -90.0(14) . .
C6 C5' C6' C7 -92.0(17) . .
N1 C5' C6' C5 45.0(16) . .
C7 C5' C6' C5 90.0(14) . .
C6 C5' C6' C5 -2.0(16) . .
N1 C5' C6' C8 -69(3) . .
C7 C5' C6' C8 -24(3) . .
C5 C5' C6' C8 -114(2) . .
C6 C5' C6' C8 -116(3) . .
C6 C5 C6' N2 -61.3(17) . .
N1 C5 C6' N2 80.5(13) . .
C7' C5 C6' N2 26.0(11) . .
C5' C5 C6' N2 121.7(18) . .
N1 C5 C6' C6 142(2) . .
C7' C5 C6' C6 87.3(18) . .
C5' C5 C6' C6 -177(2) . .
C6 C5 C6' C5' 177(2) . .
N1 C5 C6' C5' -41.3(13) . .
C7' C5 C6' C5' -95.7(15) . .
C6 C5 C6' C7 -124.9(19) . .
N1 C5 C6' C7 16.9(10) . .
C7' C5 C6' C7 -37.6(9) . .
C5' C5 C6' C7 58.2(13) . .
C6 C5 C6' C8 -58(2) . .
N1 C5 C6' C8 83.5(17) . .
C7' C5 C6' C8 29.0(16) . .
C5' C5 C6' C8 125(2) . .
C6' C5' C7 N1 -127.7(17) . .
C5 C5' C7 N1 -46.3(10) . .
C6 C5' C7 N1 -88.3(11) . .
C6' C5' C7 C7' -83.3(16) . .
N1 C5' C7 C7' 44.5(10) . .
C5 C5' C7 C7' -1.9(13) . .
C6 C5' C7 C7' -43.9(12) . .
C6' C5' C7 N2 -22.7(14) . .
N1 C5' C7 N2 105.0(11) . .
C5 C5' C7 N2 58.7(12) . .
C6 C5' C7 N2 16.7(10) . .
N1 C5' C7 C6' 127.7(17) . .
C5 C5' C7 C6' 81.4(15) . .
C6 C5' C7 C6' 39.4(11) . .
N2 C6' C7 N1 -101.5(13) . .
C6 C6' C7 N1 -51.0(15) . .
C5' C6' C7 N1 44.0(17) . .
C5 C6' C7 N1 -17.8(10) . .
C8 C6' C7 N1 -152.7(11) . .
N2 C6' C7 C5' -145(2) . .
C6 C6' C7 C5' -95(2) . .
C5 C6' C7 C5' -61.8(17) . .
C8 C6' C7 C5' 163.3(19) . .
N2 C6' C7 C7' -42.6(12) . .
C6 C6' C7 C7' 7.9(15) . .
C5' C6' C7 C7' 102.9(18) . .
C5 C6' C7 C7' 41.1(11) . .
C8 C6' C7 C7' -93.8(12) . .
C6 C6' C7 N2 50.5(13) . .
C5' C6' C7 N2 145(2) . .
C5 C6' C7 N2 83.7(12) . .
C8 C6' C7 N2 -51.2(11) . .
C5' C7 C7' N1 -45.6(11) . .
N2 C7 C7' N1 -127.6(11) . .
C6' C7 C7' N1 -95.9(11) . .
N1 C7 C7' N2 127.6(11) . .
C5' C7 C7' N2 82.0(11) . .
C6' C7 C7' N2 31.7(9) . .
N1 C7 C7' C5 47.4(9) . .
C5' C7 C7' C5 1.9(13) . .
N2 C7 C7' C5 -80.1(10) . .
C6' C7 C7' C5 -48.5(12) . .
N1 C7 C7' C6 90.8(9) . .
C5' C7 C7' C6 45.2(11) . .
N2 C7 C7' C6 -36.8(7) . .
C6' C7 C7' C6 -5.1(10) . .
C6 C5 C7' N1 127.4(17) . .
C5' C5 C7' N1 46.2(9) . .
C6' C5 C7' N1 88.8(11) . .
C6 C5 C7' C7 79.7(14) . .
N1 C5 C7' C7 -47.7(10) . .
C5' C5 C7' C7 -1.6(11) . .
C6' C5 C7' C7 41.1(10) . .
C6 C5 C7' N2 19.2(13) . .
N1 C5 C7' N2 -108.2(12) . .
C5' C5 C7' N2 -62.1(11) . .
C6' C5 C7' N2 -19.5(9) . .
N1 C5 C7' C6 -127.4(17) . .
C5' C5 C7' C6 -81.2(15) . .
C6' C5 C7' C6 -38.6(12) . .
N2 C6 C7' N1 109.4(13) . .
C6' C6 C7' N1 61.6(13) . .
C5 C6 C7' N1 -40.1(14) . .
C5' C6 C7' N1 22.5(10) . .
N2 C6 C7' C7 54.9(12) . .
C6' C6 C7' C7 7.1(13) . .
C5 C6 C7' C7 -94.6(15) . .
C5' C6 C7' C7 -32.0(11) . .
C6' C6 C7' N2 -47.8(14) . .
C5 C6 C7' N2 -149(2) . .
C5' C6 C7' N2 -86.9(14) . .
N2 C6 C7' C5 149(2) . .
C6' C6 C7' C5 101.7(18) . .
C5' C6 C7' C5 62.6(16) . .
N2 C6' C8 C9 41.9(18) . .
C6 C6' C8 C9 3(2) . .
C5' C6' C8 C9 118(2) . .
C7 C6' C8 C9 98.5(17) . .
C5 C6' C8 C9 38(2) . .
C6 C6' C8 N2 -38.9(12) . .
C5' C6' C8 N2 76(2) . .
C7 C6' C8 N2 56.6(11) . .
C5 C6' C8 N2 -3.6(12) . .
N2 C6' C8 C8' -46(2) . 3
C6 C6' C8 C8' -85(3) . 3
C5' C6' C8 C8' 30(4) . 3
C7 C6' C8 C8' 11(3) . 3
C5 C6' C8 C8' -49(3) . 3
N2 C6' C8 C8 114.4(11) . 11
C6 C6' C8 C8 75.5(15) . 11
C5' C6' C8 C8 -170(2) . 11
C7 C6' C8 C8 171.0(8) . 11
C5 C6' C8 C8 110.8(14) . 11
N2 C6' C8 C8' 31.4(10) . .
C6 C6' C8 C8' -7.5(14) . .
C5' C6' C8 C8' 107(2) . .
C7 C6' C8 C8' 88.0(10) . .
C5 C6' C8 C8' 27.8(16) . .
N2 C8 C8' C9 -166.6(11) . .
C8' C8 C8' C9 -44.3(8) 3 .
C8 C8 C8' C9 44.4(5) 11 .
C6' C8 C8' C9 170.2(11) . .
C9 C8 C8' N2 166.6(11) . .
C8' C8 C8' N2 122.3(9) 3 .
C8 C8 C8' N2 -149.0(6) 11 .
C6' C8 C8' N2 -23.2(7) . .
C9 C8 C8' C8' -44.4(5) . 11
N2 C8 C8' C8' 149.0(6) . 11
C8' C8 C8' C8' -88.7(7) 3 11
C8 C8 C8' C8' 0.0 11 11
C6' C8 C8' C8' 125.8(7) . 11
C9 C8 C8' C8 46.9(9) . 3
N2 C8 C8' C8 -119.7(9) . 3
C8' C8 C8' C8 2.6(14) 3 3
C8 C8 C8' C8 91.3(7) 11 3
C6' C8 C8' C8 -142.8(8) . 3
N2 C8' C9 C8' -107.5(7) . 9
C8' C8' C9 C8' 26(100) 11 9
C8 C8' C9 C8' 144.1(8) 3 9
C8 C8' C9 C8' -96.1(7) . 9
N2 C8' C9 C8' 46.4(6) . 3
C8' C8' C9 C8' 180.0 11 3
C8 C8' C9 C8' -62.0(9) 3 3
C8 C8' C9 C8' 57.8(7) . 3
N2 C8' C9 C8' -133.6(6) . 11
C8 C8' C9 C8' 118.0(9) 3 11
C8 C8' C9 C8' -122.2(7) . 11
N2 C8' C9 C8 -11.5(9) . .
C8' C8' C9 C8 122.2(7) 11 .
C8 C8' C9 C8 -119.9(13) 3 .
N2 C8' C9 C8 -71.6(12) . 11
C8' C8' C9 C8 62.0(9) 11 11
C8 C8' C9 C8 180.0 3 11
C8 C8' C9 C8 -60.1(13) . 11
N2 C8' C9 C8 108.4(12) . 3
C8' C8' C9 C8 -118.0(9) 11 3
C8 C8' C9 C8 119.9(13) . 3
N2 C8' C9 C8 168.5(9) . 9
C8' C8' C9 C8 -57.8(7) 11 9
C8 C8' C9 C8 60.1(13) 3 9
C8 C8' C9 C8 180.0 . 9
N2 C8 C9 C8' -169.2(9) . 9
C8' C8 C9 C8' -58.5(10) 3 9
C8 C8 C9 C8' 58.6(7) 11 9
C8' C8 C9 C8' 180.0 . 9
C6' C8 C9 C8' 166.7(15) . 9
N2 C8 C9 C8' -110.7(11) . 3
C8 C8 C9 C8' 117.1(6) 11 3
C8' C8 C9 C8' -121.5(10) . 3
C6' C8 C9 C8' -134.8(18) . 3
N2 C8 C9 C8' 10.8(9) . .
C8' C8 C9 C8' 121.5(10) 3 .
C8 C8 C9 C8' -121.4(7) 11 .
C6' C8 C9 C8' -13.3(15) . .
N2 C8 C9 C8' 69.3(11) . 11
C8' C8 C9 C8' 180.0 3 11
C8 C8 C9 C8' -62.9(6) 11 11
C8' C8 C9 C8' 58.5(10) . 11
C6' C8 C9 C8' 45.2(18) . 11
N2 C8 C9 C8 132.2(7) . 11
C8' C8 C9 C8 -117.1(6) 3 11
C8' C8 C9 C8 121.4(7) . 11
C6' C8 C9 C8 108.1(15) . 11
N2 C8 C9 C8 -47.8(7) . 3
C8' C8 C9 C8 62.9(6) 3 3
C8 C8 C9 C8 180.0 11 3
C8' C8 C9 C8 -58.6(7) . 3
C6' C8 C9 C8 -71.9(15) . 3
N2 C8 C9 C8 63(44) . 9
C8' C8 C9 C8 174(44) 3 9
C8 C8 C9 C8 -69(44) 11 9
C8' C8 C9 C8 52(44) . 9
C6' C8 C9 C8 39(44) . 9
O2 C1 O1 Cd1 0.000(2) . .
C2 C1 O1 Cd1 180.000(2) . .
N1 Cd1 O1 C1 -83.60(19) . .
N1 Cd1 O1 C1 83.60(19) 11_655 .
O3' Cd1 O1 C1 -20.4(13) 2_654 .
O3' Cd1 O1 C1 20.4(13) 16 .
O3 Cd1 O1 C1 0.000(3) 2_654 .
O4' Cd1 O1 C1 -162.5(5) 8_545 .
O4' Cd1 O1 C1 162.5(5) 10_556 .
O4 Cd1 O1 C1 180.000(2) 10_556 .
O2 Cd1 O1 C1 0.000(3) . .
O3 Cd1 O1 C1 180.000(2) 10_556 .
O1 C1 O2 Cd1 0.000(2) . .
C2 C1 O2 Cd1 180.000(2) . .
N1 Cd1 O2 C1 95.15(19) . .
N1 Cd1 O2 C1 -95.15(19) 11_655 .
O3' Cd1 O2 C1 169.8(7) 2_654 .
O3' Cd1 O2 C1 -169.8(7) 16 .
O3 Cd1 O2 C1 180.000(1) 2_654 .
O1 Cd1 O2 C1 0.000(2) . .
O4' Cd1 O2 C1 25.4(7) 8_545 .
O4' Cd1 O2 C1 -25.4(7) 10_556 .
O4 Cd1 O2 C1 0.000(2) 10_556 .
O3 Cd1 O2 C1 180.000(5) 10_556 .
O3' C3 O3' O3 -57(2) 11_655 .
O4 C3 O3' O3 53(3) . .
O4' C3 O3' O3 9(4) 11_655 .
O4' C3 O3' O3 78(3) . .
C4 C3 O3' O3 -150(2) . .
O3 C3 O3' O3' 57(2) . 11_655
O4 C3 O3' O3' 109.4(19) . 11_655
O4' C3 O3' O3' 65.6(17) 11_655 11_655
O4' C3 O3' O3' 135.3(15) . 11_655
C4 C3 O3' O3' -93.2(6) . 11_655
O3 C3 O3' Cd1 41(3) . 2_655
O3' C3 O3' Cd1 -16(4) 11_655 2_655
O4 C3 O3' Cd1 93(3) . 2_655
O4' C3 O3' Cd1 49(4) 11_655 2_655
O4' C3 O3' Cd1 119(3) . 2_655
C4 C3 O3' Cd1 -109(3) . 2_655
C3 O3' O3 O3' 78(2) . 11_655
Cd1 O3' O3 O3' -82(3) 2_655 11_655
O3' O3' O3 C3 -78(2) 11_655 .
Cd1 O3' O3 C3 -160.6(10) 2_655 .
O3' O3' O3 Cd1 82(3) 11_655 2_655
C3 O3' O3 Cd1 160.6(10) . 2_655
O3' O3' O3 Cd1 -158(7) 11_655 10_566
C3 O3' O3 Cd1 -80(5) . 10_566
Cd1 O3' O3 Cd1 119(4) 2_655 10_566
O3' C3 O3 O3' -75(5) . 11_655
O4 C3 O3 O3' 142(2) . 11_655
O4' C3 O3 O3' 111(3) 11_655 11_655
O4' C3 O3 O3' 174(3) . 11_655
C4 C3 O3 O3' -38(2) . 11_655
O3' C3 O3 O3' 75(5) 11_655 .
O4 C3 O3 O3' -142(2) . .
O4' C3 O3 O3' -174(3) 11_655 .
O4' C3 O3 O3' -111(3) . .
C4 C3 O3 O3' 38(2) . .
O3' C3 O3 Cd1 -38(2) . 2_655
O3' C3 O3 Cd1 38(2) 11_655 2_655
O4 C3 O3 Cd1 180.000(5) . 2_655
O4' C3 O3 Cd1 148.7(9) 11_655 2_655
O4' C3 O3 Cd1 -148.7(9) . 2_655
C4 C3 O3 Cd1 0.000(9) . 2_655
O3' C3 O3 Cd1 142(2) . 10_566
O3' C3 O3 Cd1 -142(2) 11_655 10_566
O4 C3 O3 Cd1 0.000(3) . 10_566
O4' C3 O3 Cd1 -31.3(9) 11_655 10_566
O4' C3 O3 Cd1 31.3(9) . 10_566
C4 C3 O3 Cd1 180.000(3) . 10_566
O3 C3 O4 O4' 79(2) . .
O3' C3 O4 O4' 52(3) . .
O3' C3 O4 O4' 106(3) 11_655 .
O4' C3 O4 O4' 157(5) 11_655 .
C4 C3 O4 O4' -101(2) . .
O3 C3 O4 O4' -79(2) . 11_655
O3' C3 O4 O4' -106(3) . 11_655
O3' C3 O4 O4' -52(3) 11_655 11_655
O4' C3 O4 O4' -157(5) . 11_655
C4 C3 O4 O4' 101(2) . 11_655
O3 C3 O4 Cd1 0.000(3) . 10_566
O3' C3 O4 Cd1 -27(2) . 10_566
O3' C3 O4 Cd1 27(2) 11_655 10_566
O4' C3 O4 Cd1 79(2) 11_655 10_566
O4' C3 O4 Cd1 -79(2) . 10_566
C4 C3 O4 Cd1 180.000(3) . 10_566
O4' O4 O4' C3 63(11) 11_655 .
Cd1 O4 O4' C3 106.0(9) 10_566 .
C3 O4 O4' O4' -63(11) . 11_655
Cd1 O4 O4' O4' 43(11) 10_566 11_655
O4' O4 O4' Cd1 -43(11) 11_655 10_566
C3 O4 O4' Cd1 -106.0(9) . 10_566
O3 C3 O4' O4 -110(2) . .
O3' C3 O4' O4 -143(3) . .
O3' C3 O4' O4 -106(3) 11_655 .
O4' C3 O4' O4 -13(3) 11_655 .
C4 C3 O4' O4 100(3) . .
O3 C3 O4' O4' -97.0(9) . 11_655
O3' C3 O4' O4' -129.4(19) . 11_655
O3' C3 O4' O4' -92(2) 11_655 11_655
O4 C3 O4' O4' 13(3) . 11_655
C4 C3 O4' O4' 113.2(13) . 11_655
O3 C3 O4' Cd1 -34.9(10) . 10_566
O3' C3 O4' Cd1 -67.2(18) . 10_566
O3' C3 O4' Cd1 -30(2) 11_655 10_566
O4 C3 O4' Cd1 75(2) . 10_566
O4' C3 O4' Cd1 62.2(10) 11_655 10_566
C4 C3 O4' Cd1 175.4(8) . 10_566
C7' C7 N1 C5' -126.6(14) . .
N2 C7 N1 C5' -81.2(13) . .
C6' C7 N1 C5' -38.1(13) . .
C5' C7 N1 C7' 126.6(14) . .
N2 C7 N1 C7' 45.5(11) . .
C6' C7 N1 C7' 88.5(13) . .
C5' C7 N1 C5 63.1(16) . .
C7' C7 N1 C5 -63.5(14) . .
N2 C7 N1 C5 -18.0(15) . .
C6' C7 N1 C5 25.1(15) . .
C5' C7 N1 Cd1 -119.3(12) . .
C7' C7 N1 Cd1 114.1(11) . .
N2 C7 N1 Cd1 159.5(6) . .
C6' C7 N1 Cd1 -157.4(8) . .
C6' C5' N1 C7 55.4(18) . .
C5 C5' N1 C7 115.8(13) . .
C6 C5' N1 C7 82.9(10) . .
C6' C5' N1 C7' 4(2) . .
C7 C5' N1 C7' -50.9(13) . .
C5 C5' N1 C7' 64.9(13) . .
C6 C5' N1 C7' 31.9(13) . .
C6' C5' N1 C5 -60(2) . .
C7 C5' N1 C5 -115.8(13) . .
C6 C5' N1 C5 -33.0(10) . .
C6' C5' N1 Cd1 174.9(13) . .
C7 C5' N1 Cd1 119.5(11) . .
C5 C5' N1 Cd1 -124.7(12) . .
C6 C5' N1 Cd1 -157.7(8) . .
N2 C7' N1 C7 -44.0(9) . .
C5 C7' N1 C7 -114.5(13) . .
C6 C7' N1 C7 -81.3(10) . .
C7 C7' N1 C5' 48.6(15) . .
N2 C7' N1 C5' 4.6(16) . .
C5 C7' N1 C5' -65.9(17) . .
C6 C7' N1 C5' -32.7(15) . .
C7 C7' N1 C5 114.5(13) . .
N2 C7' N1 C5 70.5(13) . .
C6 C7' N1 C5 33.2(12) . .
C7 C7' N1 Cd1 -122.5(9) . .
N2 C7' N1 Cd1 -166.5(6) . .
C5 C7' N1 Cd1 123.0(12) . .
C6 C7' N1 Cd1 156.2(7) . .
C6 C5 N1 C7 3(2) . .
C7' C5 N1 C7 59.7(11) . .
C5' C5 N1 C7 -55.7(11) . .
C6' C5 N1 C7 -21.4(12) . .
C6 C5 N1 C5' 58(2) . .
C7' C5 N1 C5' 115.4(12) . .
C6' C5 N1 C5' 34.2(11) . .
C6 C5 N1 C7' -57.1(18) . .
C5' C5 N1 C7' -115.4(12) . .
C6' C5 N1 C7' -81.2(10) . .
C6 C5 N1 Cd1 -175.0(13) . .
C7' C5 N1 Cd1 -117.9(11) . .
C5' C5 N1 Cd1 126.7(12) . .
C6' C5 N1 Cd1 160.9(8) . .
N1 Cd1 N1 C7 64.0(19) 11_655 .
O3' Cd1 N1 C7 16.2(11) 2_654 .
O3' Cd1 N1 C7 17.9(12) 16 .
O3 Cd1 N1 C7 3.3(11) 2_654 .
O1 Cd1 N1 C7 168.4(10) . .
O4' Cd1 N1 C7 -106.7(11) 8_545 .
O4' Cd1 N1 C7 -106.0(11) 10_556 .
O4 Cd1 N1 C7 -109.1(10) 10_556 .
O2 Cd1 N1 C7 115.3(10) . .
O3 Cd1 N1 C7 -60.2(10) 10_556 .
C1 Cd1 N1 C7 142.8(11) . .
N1 Cd1 N1 C5' -20(2) 11_655 .
O3' Cd1 N1 C5' -67.7(17) 2_654 .
O3' Cd1 N1 C5' -66.0(17) 16 .
O3 Cd1 N1 C5' -80.6(16) 2_654 .
O1 Cd1 N1 C5' 84.5(16) . .
O4' Cd1 N1 C5' 169.4(16) 8_545 .
O4' Cd1 N1 C5' 170.1(16) 10_556 .
O4 Cd1 N1 C5' 167.0(16) 10_556 .
O2 Cd1 N1 C5' 31.4(15) . .
O3 Cd1 N1 C5' -144.1(16) 10_556 .
C1 Cd1 N1 C5' 58.9(16) . .
N1 Cd1 N1 C7' 149.3(13) 11_655 .
O3' Cd1 N1 C7' 101.4(12) 2_654 .
O3' Cd1 N1 C7' 103.2(12) 16 .
O3 Cd1 N1 C7' 88.5(11) 2_654 .
O1 Cd1 N1 C7' -106.4(9) . .
O4' Cd1 N1 C7' -21.4(10) 8_545 .
O4' Cd1 N1 C7' -20.7(11) 10_556 .
O4 Cd1 N1 C7' -23.9(10) 10_556 .
O2 Cd1 N1 C7' -159.4(9) . .
O3 Cd1 N1 C7' 25.1(10) 10_556 .
C1 Cd1 N1 C7' -132.0(10) . .
N1 Cd1 N1 C5 -118.9(19) 11_655 .
O3' Cd1 N1 C5 -166.8(16) 2_654 .
O3' Cd1 N1 C5 -165.1(16) 16 .
O3 Cd1 N1 C5 -179.7(15) 2_654 .
O1 Cd1 N1 C5 -14.6(14) . .
O4' Cd1 N1 C5 70.4(15) 8_545 .
O4' Cd1 N1 C5 71.1(15) 10_556 .
O4 Cd1 N1 C5 67.9(15) 10_556 .
O2 Cd1 N1 C5 -67.6(14) . .
O3 Cd1 N1 C5 116.9(15) 10_556 .
C1 Cd1 N1 C5 -40.2(15) . .
C5' C6' N2 C6 90(2) . .
C7 C6' N2 C6 117.8(12) . .
C5 C6' N2 C6 42.2(10) . .
C8 C6' N2 C6 -135.0(12) . .
C6 C6' N2 C7 -117.8(12) . .
C5' C6' N2 C7 -28.2(18) . .
C5 C6' N2 C7 -75.6(9) . .
C8 C6' N2 C7 107.2(11) . .
C6 C6' N2 C7' -72.1(15) . .
C5' C6' N2 C7' 17(2) . .
C7 C6' N2 C7' 45.7(12) . .
C5 C6' N2 C7' -29.9(13) . .
C8 C6' N2 C7' 152.9(14) . .
C6 C6' N2 C8' 71.2(19) . .
C5' C6' N2 C8' 160.8(18) . .
C7 C6' N2 C8' -171.0(19) . .
C5 C6' N2 C8' 113.4(17) . .
C8 C6' N2 C8' -63.8(16) . .
C6 C6' N2 C8 135.0(12) . .
C5' C6' N2 C8 -135.4(19) . .
C7 C6' N2 C8 -107.2(11) . .
C5 C6' N2 C8 177.1(10) . .
C5 C6 N2 C6' -93(2) . .
C7' C6 N2 C6' -119.3(14) . .
C5' C6 N2 C6' -43.4(12) . .
C6' C6 N2 C7 63.9(15) . .
C5 C6 N2 C7 -29(2) . .
C7' C6 N2 C7 -55.4(10) . .
C5' C6 N2 C7 20.5(12) . .
C6' C6 N2 C7' 119.3(14) . .
C5 C6 N2 C7' 26.4(19) . .
C5' C6 N2 C7' 76.0(10) . .
C6' C6 N2 C8' -138.3(14) . .
C5 C6 N2 C8' 128.8(16) . .
C7' C6 N2 C8' 102.4(11) . .
C5' C6 N2 C8' 178.4(10) . .
C6' C6 N2 C8 -63.6(19) . .
C5 C6 N2 C8 -156.5(17) . .
C7' C6 N2 C8 177.1(19) . .
C5' C6 N2 C8 -106.9(16) . .
N1 C7 N2 C6' 85.7(14) . .
C5' C7 N2 C6' 26.1(16) . .
C7' C7 N2 C6' 129.6(14) . .
N1 C7 N2 C6 31.2(17) . .
C5' C7 N2 C6 -28.4(19) . .
C7' C7 N2 C6 75.2(16) . .
C6' C7 N2 C6 -54.4(15) . .
N1 C7 N2 C7' -44.0(11) . .
C5' C7 N2 C7' -103.6(15) . .
C6' C7 N2 C7' -129.6(14) . .
N1 C7 N2 C8' -105.8(19) . .
C5' C7 N2 C8' -165(2) . .
C7' C7 N2 C8' -62(2) . .
C6' C7 N2 C8' 169(2) . .
N1 C7 N2 C8 170.4(10) . .
C5' C7 N2 C8 110.8(14) . .
C7' C7 N2 C8 -145.6(13) . .
C6' C7 N2 C8 84.7(14) . .
N1 C7' N2 C6' -14.5(17) . .
C7 C7' N2 C6' -54.9(15) . .
C5 C7' N2 C6' 36.3(16) . .
C6 C7' N2 C6' 57.1(14) . .
N1 C7' N2 C6 -71.5(14) . .
C7 C7' N2 C6 -112.0(13) . .
C5 C7' N2 C6 -20.8(13) . .
N1 C7' N2 C7 40.5(9) . .
C5 C7' N2 C7 91.2(11) . .
C6 C7' N2 C7 112.0(13) . .
N1 C7' N2 C8' -169.2(9) . .
C7 C7' N2 C8' 150.3(10) . .
C5 C7' N2 C8' -118.4(11) . .
C6 C7' N2 C8' -97.7(14) . .
N1 C7' N2 C8 112(2) . .
C7 C7' N2 C8 72(2) . .
C5 C7' N2 C8 163(2) . .
C6 C7' N2 C8 -176(3) . .
C9 C8' N2 C6' 81(2) . .
C8' C8' N2 C6' 23(2) 11 .
C8 C8' N2 C6' 142.5(19) 3 .
C8 C8' N2 C6' 70(2) . .
C9 C8' N2 C6 138.4(13) . .
C8' C8' N2 C6 79.9(14) 11 .
C8 C8' N2 C6 -160.1(14) 3 .
C8 C8' N2 C6 127.1(13) . .
C9 C8' N2 C7 -83(2) . .
C8' C8' N2 C7 -141.3(17) 11 .
C8 C8' N2 C7 -21(2) 3 .
C8 C8' N2 C7 -94(2) . .
C9 C8' N2 C7' -133.0(10) . .
C8' C8' N2 C7' 168.4(7) 11 .
C8 C8' N2 C7' -71.6(12) 3 .
C8 C8' N2 C7' -144.3(11) . .
C9 C8' N2 C8 11.3(9) . .
C8' C8' N2 C8 -47.2(9) 11 .
C8 C8' N2 C8 72.8(11) 3 .
C9 C8 N2 C6' -149.9(13) . .
C8' C8 N2 C6' 152.9(14) 3 .
C8 C8 N2 C6' -95.6(13) 11 .
C8' C8 N2 C6' -139.2(13) . .
C9 C8 N2 C6 -97.9(19) . .
C8' C8 N2 C6 -155.1(16) 3 .
C8 C8 N2 C6 -44(2) 11 .
C8' C8 N2 C6 -87.1(18) . .
C6' C8 N2 C6 52.1(18) . .
C9 C8 N2 C7 134.5(9) . .
C8' C8 N2 C7 77.3(14) 3 .
C8 C8 N2 C7 -171.2(7) 11 .
C8' C8 N2 C7 145.3(10) . .
C6' C8 N2 C7 -75.5(13) . .
C9 C8 N2 C7' 77(2) . .
C8' C8 N2 C7' 20(3) 3 .
C8 C8 N2 C7' 131.3(17) 11 .
C8' C8 N2 C7' 88(2) . .
C6' C8 N2 C7' -133(3) . .
C9 C8 N2 C8' -10.7(9) . .
C8' C8 N2 C8' -67.9(11) 3 .
C8 C8 N2 C8' 43.6(9) 11 .
C6' C8 N2 C8' 139.2(13) . .
